data_1545375
loop_
_publ_author_name
'Crandall, Laura A.'
'Dawadi, Mahesh B.'
'Burrell, Tailon'
'Odoom, Adwoa'
'Ziegler, Christopher J.'

_publ_section_title
;
 Structure and electronics in dimeric boron \p expanded azine and salphen
 complexes.
;
_journal_name_full
'Photochemical &amp; photobiological sciences : Official journal of the European Photochemistry Association and the European Society for Photobiology'
_journal_paper_doi 10.1039/c6pp00479b
_journal_year 2017
_chemical_formula_sum 'C22 H15 B F2 N2 O2'
_chemical_formula_weight 388.17
_space_group_crystal_system triclinic
_space_group_IT_number 2
_space_group_name_Hall '-P 1'
_space_group_name_H-M_alt 'P -1'
_symmetry_space_group_name_Hall '-P 1'
_symmetry_space_group_name_H-M 'P -1'
_atom_sites_solution_hydrogens geom
_audit_creation_method SHELXL-2014/7
_audit_update_record
;
2016-12-21 deposited with the CCDC.
2017-02-10 downloaded from the CCDC.
;
_cell_angle_alpha 94.706(7)
_cell_angle_beta 101.989(5)
_cell_angle_gamma 92.791(7)
_cell_formula_units_Z 2
_cell_length_a 8.1614(12)
_cell_length_b 9.4911(14)
_cell_length_c 11.3018(18)
_cell_measurement_reflns_used 6224
_cell_measurement_temperature 100(2)
_cell_measurement_theta_max 25.14
_cell_measurement_theta_min 2.71
_cell_volume 851.5(2)
_computing_cell_refinement 'Bruker SAINT'
_computing_data_collection 'Bruker APEX2'
_computing_data_reduction 'Bruker SAINT'
_computing_molecular_graphics 'Bruker SHELXTL'
_computing_publication_material 'Bruker SHELXTL'
_computing_structure_refinement 'SHELXL-2014/7 (Sheldrick, 2014)'
_computing_structure_solution 'SHELXS-97 (Sheldrick, 2008)'
_diffrn_ambient_temperature 100(2)
_diffrn_measured_fraction_theta_full 0.967
_diffrn_measured_fraction_theta_max 0.967
_diffrn_measurement_device_type 'Bruker APEX-II CCD'
_diffrn_measurement_method '\f and \w scans'
_diffrn_radiation_type MoK\a
_diffrn_radiation_wavelength 0.71073
_diffrn_reflns_av_R_equivalents 0.0453
_diffrn_reflns_av_unetI/netI 0.0498
_diffrn_reflns_Laue_measured_fraction_full 0.967
_diffrn_reflns_Laue_measured_fraction_max 0.967
_diffrn_reflns_limit_h_max 9
_diffrn_reflns_limit_h_min -9
_diffrn_reflns_limit_k_max 11
_diffrn_reflns_limit_k_min -11
_diffrn_reflns_limit_l_max 13
_diffrn_reflns_limit_l_min -13
_diffrn_reflns_number 8627
_diffrn_reflns_point_group_measured_fraction_full 0.967
_diffrn_reflns_point_group_measured_fraction_max 0.967
_diffrn_reflns_theta_full 25.148
_diffrn_reflns_theta_max 25.148
_diffrn_reflns_theta_min 1.850
_exptl_absorpt_coefficient_mu 0.112
_exptl_absorpt_correction_T_max 0.7452
_exptl_absorpt_correction_T_min 0.5764
_exptl_absorpt_correction_type multi-scan
_exptl_absorpt_process_details SADABS
_exptl_crystal_colour yellow
_exptl_crystal_density_diffrn 1.514
_exptl_crystal_density_meas ?
_exptl_crystal_description needle
_exptl_crystal_F_000 400
_exptl_crystal_size_max 0.491
_exptl_crystal_size_mid 0.449
_exptl_crystal_size_min 0.372
_refine_diff_density_max 0.843
_refine_diff_density_min -0.767
_refine_diff_density_rms 0.184
_refine_ls_extinction_method none
_refine_ls_goodness_of_fit_ref 1.128
_refine_ls_hydrogen_treatment constr
_refine_ls_matrix_type full
_refine_ls_number_parameters 263
_refine_ls_number_reflns 2951
_refine_ls_number_restraints 0
_refine_ls_restrained_S_all 1.128
_refine_ls_R_factor_all 0.1486
_refine_ls_R_factor_gt 0.1410
_refine_ls_shift/su_max 0.000
_refine_ls_shift/su_mean 0.000
_refine_ls_structure_factor_coef Fsqd
_refine_ls_weighting_details 'w=1/[\s^2^(Fo^2^)+(0.1013P)^2^+26.2575P] where P=(Fo^2^+2Fc^2^)/3'
_refine_ls_weighting_scheme calc
_refine_ls_wR_factor_gt 0.4363
_refine_ls_wR_factor_ref 0.4405
_reflns_Friedel_coverage 0.000
_reflns_number_gt 2540
_reflns_number_total 2951
_reflns_threshold_expression 'I > 2\s(I)'
_cod_data_source_file c6pp00479b2.cif
_cod_data_source_block 2
_cod_depositor_comments
;
The following automatic conversions were performed:

'_exptl_crystal_density_meas' value 'not measured' was changed to '?'
- the value is perceived as not measured.

Automatic conversion script
Id: cif_fix_values 4973 2017-02-22 13:04:09Z antanas 
;
_cod_database_code 1545375
_shelx_shelxl_version_number 2014/7
_shelx_space_group_comment
; 
The symmetry employed for this shelxl refinement is uniquely defined 
by the following loop, which should always be used as a source of 
symmetry information in preference to the above space-group names. 
They are only intended as comments. 
;
_shelx_estimated_absorpt_t_min 0.947
_shelx_estimated_absorpt_t_max 0.960

loop_
_space_group_symop_operation_xyz
'x, y, z'
'-x, -y, -z'

loop_
_atom_site_label
_atom_site_type_symbol
_atom_site_fract_x
_atom_site_fract_y
_atom_site_fract_z
_atom_site_U_iso_or_equiv
_atom_site_adp_type
_atom_site_occupancy
_atom_site_site_symmetry_order
_atom_site_calc_flag
_atom_site_refinement_flags_posn
_atom_site_refinement_flags_adp
F2 F 0.7288(7) 0.3398(6) 0.7056(5) 0.0212(13) Uani 1 1 d . .
F1 F 0.9718(7) 0.3005(6) 0.6439(5) 0.0238(14) Uani 1 1 d . .
C11 C 0.9324(11) 0.6362(9) 0.6085(8) 0.0129(19) Uani 1 1 d . .
H11 H 0.9197 0.6956 0.5440 0.015 Uiso 1 1 calc R U
O1 O 0.9681(9) 0.4746(7) 0.8038(6) 0.0197(15) Uani 1 1 d . .
C1 C 1.0540(12) 0.5976(10) 0.8156(9) 0.018(2) Uani 1 1 d . .
O2 O 0.6328(9) 0.5696(7) 0.2605(7) 0.0238(17) Uani 1 1 d . .
H2 H 0.6721 0.5892 0.3352 0.036 Uiso 1 1 calc R U
C17 C 0.1811(12) -0.0095(10) 0.2277(9) 0.019(2) Uani 1 1 d . .
H17 H 0.1060 -0.0914 0.2039 0.023 Uiso 1 1 calc R U
C2 C 1.1462(12) 0.6507(10) 0.9329(9) 0.018(2) Uani 1 1 d . .
H2A H 1.1467 0.5964 0.9999 0.022 Uiso 1 1 calc R U
C12 C 0.6373(12) 0.3794(10) 0.4490(9) 0.019(2) Uani 1 1 d . .
H12 H 0.6378 0.3111 0.5061 0.023 Uiso 1 1 calc R U
C20 C 0.3148(12) 0.3129(10) 0.0965(9) 0.020(2) Uani 1 1 d . .
H20 H 0.2438 0.2998 0.0179 0.024 Uiso 1 1 calc R U
C15 C 0.3925(12) 0.1291(10) 0.3810(9) 0.020(2) Uani 1 1 d . .
H15 H 0.4586 0.1415 0.4613 0.024 Uiso 1 1 calc R U
C10 C 1.0458(12) 0.6829(10) 0.7189(9) 0.016(2) Uani 1 1 d . .
C22 C 0.5293(12) 0.4516(10) 0.2433(10) 0.020(2) Uani 1 1 d . .
C18 C 0.1934(12) 0.0881(10) 0.1485(9) 0.020(2) Uani 1 1 d . .
H18 H 0.1236 0.0748 0.0695 0.024 Uiso 1 1 calc R U
C8 C 1.1460(12) 0.9057(10) 0.6402(9) 0.017(2) Uani 1 1 d . .
H8 H 1.0872 0.8742 0.5600 0.020 Uiso 1 1 calc R U
C21 C 0.4207(12) 0.4288(11) 0.1271(9) 0.022(2) Uani 1 1 d . .
H21 H 0.4230 0.4966 0.0701 0.026 Uiso 1 1 calc R U
N1 N 0.8436(9) 0.5138(8) 0.5912(7) 0.0142(17) Uani 1 1 d . .
C14 C 0.4109(11) 0.2315(10) 0.3000(9) 0.018(2) Uani 1 1 d . .
C7 C 1.2319(13) 1.0344(11) 0.6615(10) 0.023(2) Uani 1 1 d . .
H7 H 1.2337 1.0905 0.5959 0.028 Uiso 1 1 calc R U
C13 C 0.5269(12) 0.3574(10) 0.3294(9) 0.016(2) Uani 1 1 d . .
C3 C 1.2336(12) 0.7790(10) 0.9498(9) 0.019(2) Uani 1 1 d . .
H3 H 1.2961 0.8116 1.0288 0.023 Uiso 1 1 calc R U
C16 C 0.2824(12) 0.0126(10) 0.3471(10) 0.021(2) Uani 1 1 d . .
H16 H 0.2735 -0.0543 0.4039 0.025 Uiso 1 1 calc R U
C6 C 1.3194(12) 1.0866(11) 0.7804(10) 0.022(2) Uani 1 1 d . .
H6 H 1.3764 1.1781 0.7955 0.026 Uiso 1 1 calc R U
C9 C 1.1416(12) 0.8168(10) 0.7347(9) 0.017(2) Uani 1 1 d . .
C4 C 1.2346(12) 0.8664(10) 0.8529(9) 0.018(2) Uani 1 1 d . .
C19 C 0.3065(12) 0.2088(10) 0.1797(9) 0.018(2) Uani 1 1 d . .
C5 C 1.3193(12) 1.0020(10) 0.8723(9) 0.020(2) Uani 1 1 d . .
H5 H 1.3782 1.0357 0.9520 0.024 Uiso 1 1 calc R U
B1 B 0.8757(13) 0.4002(11) 0.6878(9) 0.014(2) Uani 1 1 d . .
N2 N 0.7351(9) 0.4942(8) 0.4760(7) 0.0162(17) Uani 1 1 d . .

loop_
_atom_site_aniso_label
_atom_site_aniso_U_11
_atom_site_aniso_U_22
_atom_site_aniso_U_33
_atom_site_aniso_U_23
_atom_site_aniso_U_13
_atom_site_aniso_U_12
F2 0.024(3) 0.020(3) 0.020(3) 0.003(2) 0.008(2) -0.006(2)
F1 0.029(3) 0.017(3) 0.027(3) 0.002(2) 0.007(3) 0.008(2)
C11 0.015(4) 0.006(4) 0.020(5) 0.001(3) 0.008(4) 0.005(3)
O1 0.024(4) 0.015(3) 0.020(4) 0.001(3) 0.004(3) -0.001(3)
C1 0.017(5) 0.017(5) 0.021(5) 0.003(4) 0.005(4) 0.002(4)
O2 0.026(4) 0.015(3) 0.028(4) 0.008(3) -0.001(3) 0.001(3)
C17 0.013(5) 0.018(5) 0.025(5) -0.007(4) 0.002(4) 0.000(4)
C2 0.020(5) 0.014(5) 0.021(5) 0.005(4) 0.003(4) 0.005(4)
C12 0.018(5) 0.010(4) 0.028(5) 0.001(4) 0.004(4) 0.006(4)
C20 0.018(5) 0.021(5) 0.021(5) 0.005(4) -0.002(4) 0.006(4)
C15 0.021(5) 0.020(5) 0.018(5) 0.003(4) 0.003(4) 0.006(4)
C10 0.015(5) 0.014(5) 0.019(5) 0.002(4) 0.004(4) 0.008(4)
C22 0.016(5) 0.012(5) 0.031(6) 0.002(4) 0.006(4) 0.001(4)
C18 0.018(5) 0.021(5) 0.019(5) 0.000(4) -0.001(4) 0.003(4)
C8 0.017(5) 0.013(5) 0.020(5) 0.002(4) 0.003(4) 0.001(4)
C21 0.020(5) 0.024(5) 0.022(5) 0.003(4) 0.006(4) 0.007(4)
N1 0.014(4) 0.014(4) 0.017(4) 0.001(3) 0.007(3) 0.003(3)
C14 0.010(4) 0.016(5) 0.028(5) 0.003(4) 0.005(4) 0.003(4)
C7 0.024(5) 0.021(5) 0.025(5) 0.005(4) 0.002(4) 0.008(4)
C13 0.014(4) 0.017(5) 0.018(5) 0.000(4) 0.004(4) 0.009(4)
C3 0.021(5) 0.020(5) 0.016(5) 0.002(4) 0.000(4) 0.008(4)
C16 0.019(5) 0.012(5) 0.029(6) 0.004(4) 0.000(4) 0.001(4)
C6 0.018(5) 0.016(5) 0.031(6) 0.000(4) 0.003(4) 0.001(4)
C9 0.016(5) 0.015(5) 0.021(5) 0.001(4) 0.006(4) 0.005(4)
C4 0.018(5) 0.012(5) 0.023(5) 0.002(4) 0.003(4) 0.006(4)
C19 0.015(5) 0.017(5) 0.023(5) -0.004(4) 0.005(4) 0.007(4)
C5 0.017(5) 0.017(5) 0.022(5) 0.001(4) -0.002(4) 0.004(4)
B1 0.017(5) 0.016(5) 0.010(5) 0.005(4) 0.005(4) 0.006(4)
N2 0.013(4) 0.013(4) 0.022(4) 0.002(3) 0.001(3) 0.002(3)

loop_
_atom_type_symbol
_atom_type_description
_atom_type_scat_dispersion_real
_atom_type_scat_dispersion_imag
_atom_type_scat_source
C C 0.0033 0.0016 'International Tables Vol C Tables 4.2.6.8 and 6.1.1.4'
H H 0.0000 0.0000 'International Tables Vol C Tables 4.2.6.8 and 6.1.1.4'
N N 0.0061 0.0033 'International Tables Vol C Tables 4.2.6.8 and 6.1.1.4'
O O 0.0106 0.0060 'International Tables Vol C Tables 4.2.6.8 and 6.1.1.4'
B B 0.0013 0.0007 'International Tables Vol C Tables 4.2.6.8 and 6.1.1.4'
F F 0.0171 0.0103 'International Tables Vol C Tables 4.2.6.8 and 6.1.1.4'

loop_
_geom_angle_atom_site_label_1
_geom_angle_atom_site_label_2
_geom_angle_atom_site_label_3
_geom_angle
N1 C11 C10 122.8(8)
N1 C11 H11 118.6
C10 C11 H11 118.6
C1 O1 B1 125.1(8)
O1 C1 C10 122.3(9)
O1 C1 C2 118.3(8)
C10 C1 C2 119.1(9)
C22 O2 H2 109.5
C18 C17 C16 118.8(9)
C18 C17 H17 120.6
C16 C17 H17 120.6
C3 C2 C1 120.3(9)
C3 C2 H2A 119.8
C1 C2 H2A 119.8
N2 C12 C13 118.4(9)
N2 C12 H12 120.8
C13 C12 H12 120.8
C21 C20 C19 121.3(9)
C21 C20 H20 119.3
C19 C20 H20 119.3
C16 C15 C14 121.9(9)
C16 C15 H15 119.0
C14 C15 H15 119.0
C1 C10 C11 117.5(9)
C1 C10 C9 120.9(9)
C11 C10 C9 121.5(8)
O2 C22 C13 124.0(9)
O2 C22 C21 114.8(9)
C13 C22 C21 121.2(9)
C17 C18 C19 122.1(9)
C17 C18 H18 118.9
C19 C18 H18 118.9
C7 C8 C9 121.7(9)
C7 C8 H8 119.1
C9 C8 H8 119.1
C20 C21 C22 121.0(10)
C20 C21 H21 119.5
C22 C21 H21 119.5
C11 N1 N2 112.0(7)
C11 N1 B1 121.3(8)
N2 N1 B1 126.3(7)
C15 C14 C19 117.0(9)
C15 C14 C13 125.0(9)
C19 C14 C13 118.1(9)
C8 C7 C6 121.1(10)
C8 C7 H7 119.5
C6 C7 H7 119.5
C22 C13 C12 121.9(9)
C22 C13 C14 119.3(9)
C12 C13 C14 118.8(9)
C2 C3 C4 122.2(9)
C2 C3 H3 118.9
C4 C3 H3 118.9
C15 C16 C17 120.7(9)
C15 C16 H16 119.7
C17 C16 H16 119.7
C5 C6 C7 118.3(9)
C5 C6 H6 120.9
C7 C6 H6 120.9
C8 C9 C4 117.4(9)
C8 C9 C10 124.2(9)
C4 C9 C10 118.4(9)
C5 C4 C9 119.4(9)
C5 C4 C3 121.9(9)
C9 C4 C3 118.7(9)
C18 C19 C20 121.5(9)
C18 C19 C14 119.4(9)
C20 C19 C14 119.0(9)
C6 C5 C4 122.2(9)
C6 C5 H5 118.9
C4 C5 H5 118.9
F2 B1 F1 111.6(8)
F2 B1 O1 108.5(7)
F1 B1 O1 110.9(8)
F2 B1 N1 111.6(8)
F1 B1 N1 106.5(7)
O1 B1 N1 107.6(8)
C12 N2 N1 118.1(8)

loop_
_geom_bond_atom_site_label_1
_geom_bond_atom_site_label_2
_geom_bond_distance
F2 B1 1.363(12)
F1 B1 1.383(12)
C11 N1 1.317(12)
C11 C10 1.414(13)
C11 H11 0.9500
O1 C1 1.315(12)
O1 B1 1.473(12)
C1 C10 1.405(13)
C1 C2 1.421(14)
O2 C22 1.346(12)
O2 H2 0.8400
C17 C18 1.354(14)
C17 C16 1.422(14)
C17 H17 0.9500
C2 C3 1.359(14)
C2 H2A 0.9500
C12 N2 1.295(12)
C12 C13 1.454(14)
C12 H12 0.9500
C20 C21 1.341(15)
C20 C19 1.427(14)
C20 H20 0.9500
C15 C16 1.366(14)
C15 C14 1.412(14)
C15 H15 0.9500
C10 C9 1.437(13)
C22 C13 1.377(14)
C22 C21 1.416(14)
C18 C19 1.408(14)
C18 H18 0.9500
C8 C7 1.357(14)
C8 C9 1.419(13)
C8 H8 0.9500
C21 H21 0.9500
N1 N2 1.407(11)
N1 B1 1.589(12)
C14 C19 1.441(14)
C14 C13 1.459(13)
C7 C6 1.421(15)
C7 H7 0.9500
C3 C4 1.428(14)
C3 H3 0.9500
C16 H16 0.9500
C6 C5 1.364(14)
C6 H6 0.9500
C9 C4 1.422(14)
C4 C5 1.410(14)
C5 H5 0.9500
